data_7059710
loop_
_publ_author_name
'Talha, Khalid'
Alamgir,
'He, Tao'
'Xie, Lin-Hua'
'Wang, Bin'
'Zhao, Min-Jian'
'Zhang, Yong-Zheng'
'Chen, Qiang'
'Li, Jian-Rong'

_publ_section_title
;
 A three-dimensional metal--organic framework with high performance of
 dual cation sensing synthesized via single-crystal transformation
;
_journal_issue 27
_journal_name_full 'New Journal of Chemistry'
_journal_page_first 11829
_journal_page_last 11834
_journal_paper_doi 10.1039/D0NJ02617D
_journal_volume 44
_journal_year 2020
_chemical_formula_sum 'C9 H2 N15 O4 S Zn2'
_chemical_formula_weight 547.06
_space_group_crystal_system orthorhombic
_space_group_IT_number 40
_space_group_name_Hall 'A 2 -2a'
_space_group_name_H-M_alt 'A m a 2'
_atom_sites_solution_hydrogens geom
_audit_creation_method SHELXL-2018/1
_audit_update_record
;
2020-02-07 deposited with the CCDC.	2020-06-16 downloaded from the CCDC.
;
_cell_angle_alpha 90
_cell_angle_beta 90
_cell_angle_gamma 90
_cell_formula_units_Z 4
_cell_length_a 17.2632(7)
_cell_length_b 25.2792(15)
_cell_length_c 10.2353(4)
_cell_measurement_reflns_used 4972
_cell_measurement_temperature 293(2)
_cell_measurement_theta_max 25.8010
_cell_measurement_theta_min 3.9110
_cell_volume 4466.7(4)
_computing_cell_refinement 'CrysAlisPro 1.171.39.46e (Rigaku OD, 2018)'
_computing_data_collection 'CrysAlisPro 1.171.39.46e (Rigaku OD, 2018)'
_computing_data_reduction 'CrysAlisPro 1.171.39.46e (Rigaku OD, 2018)'
_computing_structure_refinement 'SHELXL-2018/1 (Sheldrick, 2018)'
_diffrn_ambient_temperature 293(2)
_diffrn_detector_area_resol_mean 5.1688
_diffrn_measured_fraction_theta_full 0.996
_diffrn_measured_fraction_theta_max 0.919
_diffrn_measurement_device_type 'SuperNova, Dual, Cu at home/near, AtlasS2'
_diffrn_measurement_method '\w scans'
_diffrn_radiation_type MoK\a
_diffrn_radiation_wavelength 0.71073
_diffrn_reflns_av_R_equivalents 0.0444
_diffrn_reflns_av_unetI/netI 0.0424
_diffrn_reflns_Laue_measured_fraction_full 0.996
_diffrn_reflns_Laue_measured_fraction_max 0.919
_diffrn_reflns_limit_h_max 22
_diffrn_reflns_limit_h_min -21
_diffrn_reflns_limit_k_max 32
_diffrn_reflns_limit_k_min -33
_diffrn_reflns_limit_l_max 9
_diffrn_reflns_limit_l_min -14
_diffrn_reflns_number 17473
_diffrn_reflns_point_group_measured_fraction_full 0.997
_diffrn_reflns_point_group_measured_fraction_max 0.920
_diffrn_reflns_theta_full 25.242
_diffrn_reflns_theta_max 29.472
_diffrn_reflns_theta_min 3.347
_diffrn_source 'micro-focus sealed X-ray tube'
_exptl_absorpt_coefficient_mu 1.145
_exptl_absorpt_correction_T_max 1.00000
_exptl_absorpt_correction_T_min 0.84106
_exptl_absorpt_correction_type multi-scan
_exptl_absorpt_process_details
; 
CrysAlisPro 1.171.39.46e (Rigaku Oxford Diffraction, 2018) 
Empirical absorption correction using spherical harmonics, 
 implemented in SCALE3 ABSPACK scaling algorithm. 
;
_exptl_crystal_density_diffrn 0.813
_exptl_crystal_description 'block shaped colorless crystal'
_exptl_crystal_F_000 1076
_refine_diff_density_max 0.371
_refine_diff_density_min -0.263
_refine_diff_density_rms 0.051
_refine_ls_abs_structure_details
; 
 Refined as an inversion twin. 
;
_refine_ls_abs_structure_Flack 0.08(3)
_refine_ls_extinction_method none
_refine_ls_goodness_of_fit_ref 0.970
_refine_ls_hydrogen_treatment constr
_refine_ls_matrix_type full
_refine_ls_number_parameters 158
_refine_ls_number_reflns 4755
_refine_ls_number_restraints 166
_refine_ls_restrained_S_all 1.012
_refine_ls_R_factor_all 0.0566
_refine_ls_R_factor_gt 0.0394
_refine_ls_shift/su_max 0.000
_refine_ls_shift/su_mean 0.000
_refine_ls_structure_factor_coef Fsqd
_refine_ls_weighting_details 'w=1/[\s^2^(Fo^2^)+(0.0643P)^2^] where P=(Fo^2^+2Fc^2^)/3'
_refine_ls_weighting_scheme calc
_refine_ls_wR_factor_gt 0.1021
_refine_ls_wR_factor_ref 0.1102
_reflns_Friedel_coverage 0.902
_reflns_Friedel_fraction_full 0.998
_reflns_Friedel_fraction_max 0.921
_reflns_number_gt 3505
_reflns_number_total 4755
_reflns_threshold_expression 'I > 2\s(I)'
_cod_data_source_file d0nj02617d2.cif
_cod_data_source_block shelx
_cod_depositor_comments
;Adding full bibliography for 7059709--7059710.cif.

 Adding full bibliography for 7059709--7059710.cif.
;
_cod_database_code 7059710
_shelx_shelxl_version_number 2018/1
_shelx_space_group_comment
; 
The symmetry employed for this shelxl refinement is uniquely defined 
by the following loop, which should always be used as a source of 
symmetry information in preference to the above space-group names. 
They are only intended as comments. 
;

loop_
_space_group_symop_operation_xyz
'x, y, z'
'-x, -y, z'
'x+1/2, -y, z'
'-x+1/2, y, z'
'x, y+1/2, z+1/2'
'-x, -y+1/2, z+1/2'
'x+1/2, -y+1/2, z+1/2'
'-x+1/2, y+1/2, z+1/2'

loop_
_atom_site_label
_atom_site_type_symbol
_atom_site_fract_x
_atom_site_fract_y
_atom_site_fract_z
_atom_site_U_iso_or_equiv
_atom_site_adp_type
_atom_site_occupancy
_atom_site_site_symmetry_order
_atom_site_calc_flag
_atom_site_refinement_flags_posn
_atom_site_refinement_flags_adp
_atom_site_refinement_flags_occupancy
_atom_site_disorder_assembly
_atom_site_disorder_group
C1 C 0.4758(2) 0.2533(2) 0.3106(4) 0.0555(11) Uani 1 1 d . U . . .
C4 C 0.250000 0.2912(3) 0.6333(6) 0.0577(17) Uani 1 2 d S TU P . .
C6 C 0.4581(7) 0.3995(4) 0.6121(14) 0.167(4) Uani 1 1 d D U . . .
C7 C 0.4814(6) 0.4523(3) 0.5766(15) 0.165(3) Uani 1 1 d D U . . .
C8 C 0.4587(12) 0.4816(6) 0.484(2) 0.230(10) Uani 0.5 1 d D U P . .
H8 H 0.425252 0.468731 0.420558 0.276 Uiso 0.5 1 calc R U P . .
C9 C 0.4829(14) 0.5295(6) 0.481(3) 0.259(13) Uani 0.5 1 d D U P . .
H9 H 0.473933 0.550371 0.407417 0.311 Uiso 0.5 1 calc R U P . .
N1 N 0.48465(19) 0.25959(16) 0.4382(3) 0.0541(9) Uani 1 1 d . U . . .
N2 N 0.5590(2) 0.2441(3) 0.4628(4) 0.0851(16) Uani 1 1 d . U . . .
N3 N 0.5912(2) 0.2288(3) 0.3577(4) 0.0901(15) Uani 1 1 d . U . . .
N4 N 0.53948(19) 0.23359(16) 0.2562(3) 0.0544(10) Uani 1 1 d . U . . .
N5 N 0.4108(3) 0.2638(4) 0.2455(4) 0.117(3) Uani 1 1 d . U . . .
N6 N 0.31343(18) 0.28577(13) 0.5612(4) 0.0501(9) Uani 1 1 d . U . . .
N7 N 0.2870(2) 0.2798(3) 0.4393(5) 0.1049(19) Uani 1 1 d . U . . .
N8 N 0.250000 0.2973(4) 0.7636(7) 0.116(4) Uani 1 2 d S TU P . .
O1 O 0.4561(4) 0.3690(2) 0.5736(11) 0.169(3) Uani 1 1 d D U . . .
O2 O 0.4159(9) 0.3991(5) 0.7243(15) 0.307(8) Uani 1 1 d D U . . .
S1 S 0.5444(5) 0.4922(3) 0.6419(11) 0.245(5) Uani 0.5 1 d D U P . .
Zn01 Zn 0.42761(2) 0.29542(2) 0.58360(8) 0.04438(15) Uani 1 1 d . U . . .

loop_
_atom_site_aniso_label
_atom_site_aniso_U_11
_atom_site_aniso_U_22
_atom_site_aniso_U_33
_atom_site_aniso_U_23
_atom_site_aniso_U_13
_atom_site_aniso_U_12
C1 0.034(2) 0.099(3) 0.034(2) 0.000(2) -0.0002(16) 0.005(2)
C4 0.037(3) 0.092(5) 0.044(3) -0.011(3) 0.000 0.000
C6 0.238(11) 0.089(5) 0.174(11) -0.030(6) -0.025(9) -0.045(7)
C7 0.167(8) 0.084(4) 0.243(10) -0.026(8) 0.034(9) -0.022(4)
C8 0.24(3) 0.094(13) 0.35(3) 0.010(15) -0.016(16) 0.026(14)
C9 0.21(3) 0.138(16) 0.43(4) 0.040(19) -0.05(2) -0.05(2)
N1 0.0329(17) 0.097(3) 0.0323(18) -0.0051(18) 0.0027(14) 0.0087(17)
N2 0.052(2) 0.169(5) 0.034(2) -0.012(3) 0.0008(17) 0.034(3)
N3 0.055(2) 0.186(5) 0.029(2) -0.008(3) -0.003(2) 0.044(3)
N4 0.0347(19) 0.099(3) 0.0293(17) -0.0032(19) -0.0011(15) 0.0087(18)
N5 0.057(3) 0.259(8) 0.035(3) -0.022(4) -0.002(2) 0.065(4)
N6 0.0307(16) 0.089(2) 0.031(2) -0.0010(16) -0.0017(14) 0.0026(13)
N7 0.034(2) 0.224(6) 0.056(3) -0.033(3) -0.003(2) 0.006(3)
N8 0.038(4) 0.254(11) 0.055(4) -0.037(5) 0.000 0.000
O1 0.194(5) 0.076(3) 0.238(7) -0.039(5) -0.014(8) -0.030(3)
O2 0.402(19) 0.213(11) 0.306(16) -0.014(9) 0.138(13) 0.006(9)
S1 0.320(10) 0.124(5) 0.290(12) 0.019(6) 0.008(6) -0.066(7)
Zn01 0.0304(2) 0.0722(3) 0.0305(2) -0.0001(3) -0.0007(2) 0.00167(16)

loop_
_atom_type_symbol
_atom_type_description
_atom_type_scat_dispersion_real
_atom_type_scat_dispersion_imag
_atom_type_scat_source
C C 0.0033 0.0016 'International Tables Vol C Tables 4.2.6.8 and 6.1.1.4'
H H 0.0000 0.0000 'International Tables Vol C Tables 4.2.6.8 and 6.1.1.4'
N N 0.0061 0.0033 'International Tables Vol C Tables 4.2.6.8 and 6.1.1.4'
O O 0.0106 0.0060 'International Tables Vol C Tables 4.2.6.8 and 6.1.1.4'
S S 0.1246 0.1234 'International Tables Vol C Tables 4.2.6.8 and 6.1.1.4'
Zn Zn 0.2839 1.4301 'International Tables Vol C Tables 4.2.6.8 and 6.1.1.4'

loop_
_geom_angle_atom_site_label_1
_geom_angle_atom_site_label_2
_geom_angle_atom_site_label_3
_geom_angle
_geom_angle_site_symmetry_1
_geom_angle_site_symmetry_3
_geom_angle_publ_flag
N1 C1 N4 111.3(3) . . ?
N1 C1 N5 124.5(4) . . ?
N4 C1 N5 124.2(4) . . ?
N6 C4 N6 111.1(6) 4 . ?
N6 C4 N8 124.3(3) 4 . ?
N6 C4 N8 124.3(3) . . ?
O1 C6 O2 110.9(13) . . ?
O1 C6 C7 136.1(16) . . ?
O2 C6 C7 111.7(12) . . ?
C9 C7 C8 49.3(18) 2_665 . ?
C9 C7 C6 132.7(13) 2_665 . ?
C8 C7 C6 130.2(14) . . ?
C9 C7 S1 98.1(11) 2_665 2_665 ?
C8 C7 S1 73.5(11) . 2_665 ?
C6 C7 S1 128.5(11) . 2_665 ?
C9 C7 S1 76.4(12) 2_665 . ?
C8 C7 S1 98.7(11) . . ?
C6 C7 S1 131.1(12) . . ?
S1 C7 S1 58.5(7) 2_665 . ?
C7 C8 C9 118.3(13) . . ?
C7 C8 S1 46.8(8) . . ?
C9 C8 S1 71.8(8) . . ?
C7 C8 H8 120.8 . . ?
C9 C8 H8 120.8 . . ?
S1 C8 H8 166.5 . . ?
C7 C9 C8 119.1(14) 2_665 . ?
C7 C9 S1 47.3(9) 2_665 . ?
C8 C9 S1 74.2(8) . . ?
C7 C9 H9 120.4 2_665 . ?
C8 C9 H9 120.4 . . ?
S1 C9 H9 159.7 . . ?
C1 N1 N2 104.9(3) . . ?
C1 N1 Zn01 137.0(3) . . ?
N2 N1 Zn01 117.0(3) . . ?
N3 N2 N1 110.0(4) . . ?
N2 N3 N4 109.2(3) . . ?
C1 N4 N3 104.7(3) . . ?
C1 N4 Zn01 138.1(3) . 6_654 ?
N3 N4 Zn01 116.8(3) . 6_654 ?
C4 N6 N7 104.4(4) . . ?
C4 N6 Zn01 137.5(3) . . ?
N7 N6 Zn01 117.2(3) . . ?
N7 N7 N6 109.9(2) 4 . ?
C6 O1 Zn01 147.7(12) . . ?
S1 S1 C7 61.1(6) 2_665 2_665 ?
S1 S1 C7 60.4(5) 2_665 . ?
C7 S1 C7 100.6(9) 2_665 . ?
S1 S1 C8 82.8(8) 2_665 2_665 ?
C7 S1 C8 43.9(6) 2_665 2_665 ?
C7 S1 C8 80.5(9) . 2_665 ?
S1 S1 C9 79.8(8) 2_665 2_665 ?
C7 S1 C9 79.2(9) 2_665 2_665 ?
C7 S1 C9 42.3(6) . 2_665 ?
C8 S1 C9 42.3(6) 2_665 2_665 ?
S1 S1 C9 54.5(7) 2_665 . ?
C7 S1 C9 34.6(6) 2_665 . ?
C7 S1 C9 68.3(7) . . ?
C8 S1 C9 28.3(10) 2_665 . ?
C9 S1 C9 46.3(11) 2_665 . ?
S1 S1 C8 51.7(6) 2_665 . ?
C7 S1 C8 67.5(7) 2_665 . ?
C7 S1 C8 34.4(5) . . ?
C8 S1 C8 49.4(11) 2_665 . ?
C9 S1 C8 28.1(10) 2_665 . ?
C9 S1 C8 34.0(5) . . ?
O1 Zn01 N4 109.2(3) . 6_655 ?
O1 Zn01 N6 111.3(2) . . ?
N4 Zn01 N6 109.72(15) 6_655 . ?
O1 Zn01 N1 105.7(3) . . ?
N4 Zn01 N1 110.62(15) 6_655 . ?
N6 Zn01 N1 110.15(14) . . ?

loop_
_geom_bond_atom_site_label_1
_geom_bond_atom_site_label_2
_geom_bond_distance
_geom_bond_site_symmetry_2
_geom_bond_publ_flag
C1 N1 1.324(5) . ?
C1 N4 1.329(5) . ?
C1 N5 1.332(6) . ?
C4 N6 1.327(5) 4 ?
C4 N6 1.327(5) . ?
C4 N8 1.342(9) . ?
C6 O1 0.867(10) . ?
C6 O2 1.361(14) . ?
C6 C7 1.441(12) . ?
C7 C9 1.25(2) 2_665 ?
C7 C8 1.262(16) . ?
C7 S1 1.616(11) 2_665 ?
C7 S1 1.626(11) . ?
C8 C9 1.28(2) . ?
C8 S1 2.20(2) . ?
C8 H8 0.9300 . ?
C9 S1 2.18(2) . ?
C9 H9 0.9300 . ?
N1 N2 1.365(5) . ?
N1 Zn01 2.001(3) . ?
N2 N3 1.272(6) . ?
N3 N4 1.375(5) . ?
N4 Zn01 1.995(4) 6_654 ?
N6 N7 1.337(6) . ?
N6 Zn01 1.999(3) . ?
N7 N7 1.278(9) 4 ?
O1 Zn01 1.927(5) . ?
S1 S1 1.58(2) 2_665 ?
